data_6000218
loop_
_publ_author_name
'Gupta, S.'
'Nath, A.'
'Paul, S.'
'Schenk, H.'
'Goubitz, K.'

_publ_section_title
;
 Structures and properties of an alkenyl liquid-crystalline compound
;
_journal_coden_ASTM MCLCE9
_journal_name_full
;
 Molecular Crystals and Liquid Crystals Science and Technology Section A -
 Molecular Crystals and Liquid Crystals
;
_journal_page_first 1
_journal_page_last 8
_journal_paper_doi 10.1080/10587259408033756
_journal_volume 257
_journal_year 1994
_chemical_formula_sum 'C18 H29 N'
_space_group_name_H-M_alt 'P 1 21/n 1'
_cell_angle_alpha 90.000
_cell_angle_beta 98.890
_cell_angle_gamma 90.000
_cell_length_a 5.6090
_cell_length_b 31.3900
_cell_length_c 9.5620
_cell_volume 1663.32
_cod_database_code 6000218

loop_
_atom_site_label
_atom_site_fract_x
_atom_site_fract_y
_atom_site_fract_z
? ? ? ?
